data_4130977
loop_
_publ_author_name
'Drori, Ran'
'Li, Chao'
'Hu, Chunhua'
'Raiteri, Paolo'
'Rohl, Andrew L.'
'Ward, Michael D.'
'Kahr, Bart'

_publ_section_title
;
 A Supramolecular Ice Growth Inhibitor.
;
_journal_issue 40
_journal_name_full 'Journal of the American Chemical Society'
_journal_page_first 13396
_journal_page_last 13401
_journal_paper_doi 10.1021/jacs.6b08267
_journal_volume 138
_journal_year 2016
_chemical_formula_sum 'C24 H31 N5 O5'
_chemical_formula_weight 469.54
_space_group_crystal_system triclinic
_space_group_IT_number 2
_space_group_name_Hall '-P 1'
_space_group_name_H-M_alt 'P -1'
_atom_sites_solution_hydrogens mixed
_audit_creation_method SHELXL-2014/7
_cell_angle_alpha 63.097(4)
_cell_angle_beta 69.525(4)
_cell_angle_gamma 64.500(4)
_cell_formula_units_Z 2
_cell_length_a 10.287(4)
_cell_length_b 11.630(5)
_cell_length_c 12.711(5)
_cell_measurement_reflns_used 1733
_cell_measurement_temperature 100(2)
_cell_measurement_theta_max 20.57
_cell_measurement_theta_min 2.24
_cell_volume 1201.1(8)
_computing_cell_refinement 'Bruker SAINT'
_computing_data_collection 'Bruker APEX2'
_computing_data_reduction 'Bruker SAINT'
_computing_structure_refinement 'SHELXL-2014/7 (Sheldrick, 2014)'
_computing_structure_solution 'SHELXT (Sheldrick 2014)'
_diffrn_ambient_temperature 100(2)
_diffrn_measured_fraction_theta_full 0.999
_diffrn_measured_fraction_theta_max 0.999
_diffrn_measurement_device_type 'Bruker APEX-II CCD'
_diffrn_measurement_method '\w scans'
_diffrn_radiation_monochromator graphite
_diffrn_radiation_source 'sealed tube'
_diffrn_radiation_type MoK\a
_diffrn_radiation_wavelength 0.71073
_diffrn_reflns_av_R_equivalents 0.0786
_diffrn_reflns_av_unetI/netI 0.0592
_diffrn_reflns_Laue_measured_fraction_full 0.999
_diffrn_reflns_Laue_measured_fraction_max 0.999
_diffrn_reflns_limit_h_max 10
_diffrn_reflns_limit_h_min -10
_diffrn_reflns_limit_k_max 11
_diffrn_reflns_limit_k_min -11
_diffrn_reflns_limit_l_max 12
_diffrn_reflns_limit_l_min -12
_diffrn_reflns_number 13766
_diffrn_reflns_point_group_measured_fraction_full 0.999
_diffrn_reflns_point_group_measured_fraction_max 0.999
_diffrn_reflns_theta_full 20.871
_diffrn_reflns_theta_max 20.871
_diffrn_reflns_theta_min 1.831
_exptl_absorpt_coefficient_mu 0.093
_exptl_absorpt_correction_T_max 0.7446
_exptl_absorpt_correction_T_min 0.6728
_exptl_absorpt_correction_type multi-scan
_exptl_absorpt_process_details SADABS
_exptl_crystal_colour red
_exptl_crystal_density_diffrn 1.298
_exptl_crystal_description plate
_exptl_crystal_F_000 500
_exptl_crystal_size_max 0.180
_exptl_crystal_size_mid 0.120
_exptl_crystal_size_min 0.040
_refine_diff_density_max 0.363
_refine_diff_density_min -0.200
_refine_diff_density_rms 0.050
_refine_ls_extinction_method none
_refine_ls_goodness_of_fit_ref 1.028
_refine_ls_hydrogen_treatment mixed
_refine_ls_matrix_type full
_refine_ls_number_parameters 343
_refine_ls_number_reflns 2537
_refine_ls_number_restraints 26
_refine_ls_restrained_S_all 1.025
_refine_ls_R_factor_all 0.1099
_refine_ls_R_factor_gt 0.0616
_refine_ls_shift/su_max 0.000
_refine_ls_shift/su_mean 0.000
_refine_ls_structure_factor_coef Fsqd
_refine_ls_weighting_details 'w=1/[\s^2^(Fo^2^)+(0.1070P)^2^+0.2278P] where P=(Fo^2^+2Fc^2^)/3'
_refine_ls_weighting_scheme calc
_refine_ls_wR_factor_gt 0.1576
_refine_ls_wR_factor_ref 0.1871
_reflns_Friedel_coverage 0.000
_reflns_number_gt 1534
_reflns_number_total 2537
_reflns_threshold_expression 'I > 2\s(I)'
_cod_data_source_file ja6b08267_si_002.cif
_cod_data_source_block SNO3
_cod_database_code 4130977
_shelx_shelxl_version_number 2014/7
_shelx_space_group_comment
;
The symmetry employed for this shelxl refinement is uniquely defined
by the following loop, which should always be used as a source of
symmetry information in preference to the above space-group names.
They are only intended as comments.
;
_shelx_estimated_absorpt_t_min 0.984
_shelx_estimated_absorpt_t_max 0.996

loop_
_space_group_symop_operation_xyz
'x, y, z'
'-x, -y, -z'

loop_
_atom_site_label
_atom_site_type_symbol
_atom_site_fract_x
_atom_site_fract_y
_atom_site_fract_z
_atom_site_U_iso_or_equiv
_atom_site_adp_type
_atom_site_occupancy
_atom_site_site_symmetry_order
_atom_site_calc_flag
_atom_site_refinement_flags_posn
_atom_site_refinement_flags_adp
_atom_site_refinement_flags_occupancy
_atom_site_disorder_assembly
_atom_site_disorder_group
N1 N 0.4232(4) 0.2880(4) 0.5484(4) 0.0428(10) Uani 1 1 d . . . . .
N2 N 0.6680(4) 0.3423(4) 0.5377(4) 0.0462(10) Uani 1 1 d . . . . .
N3 N 0.2043(5) 0.3720(4) 0.9178(4) 0.0532(11) Uani 1 1 d D . . . .
H3A H 0.207(6) 0.394(5) 0.973(4) 0.080 Uiso 1 1 d D U . . .
H3B H 0.120(3) 0.386(6) 0.906(5) 0.080 Uiso 1 1 d D U . . .
N4 N 0.6523(5) 0.2111(5) 0.1783(4) 0.0562(12) Uani 1 1 d D . . . .
H4A H 0.724(4) 0.214(6) 0.117(3) 0.084 Uiso 1 1 d D U . . .
H4B H 0.578(4) 0.196(6) 0.177(5) 0.084 Uiso 1 1 d D U . . .
C1 C 0.4252(5) 0.3213(4) 0.6385(4) 0.0415(12) Uani 1 1 d . . . . .
C2 C 0.3093(5) 0.3311(5) 0.7352(5) 0.0466(13) Uani 1 1 d . . . . .
H2 H 0.2229 0.3172 0.7394 0.056 Uiso 1 1 calc R U . . .
C3 C 0.3189(6) 0.3611(5) 0.8261(5) 0.0453(13) Uani 1 1 d . . . . .
C4 C 0.4512(6) 0.3775(5) 0.8237(4) 0.0452(13) Uani 1 1 d . . . . .
C5 C 0.5613(5) 0.3716(5) 0.7271(5) 0.0472(13) Uani 1 1 d . . . . .
H5 H 0.6469 0.3869 0.7230 0.057 Uiso 1 1 calc R U . . .
C6 C 0.5548(5) 0.3436(5) 0.6315(4) 0.0422(12) Uani 1 1 d . . . . .
C7 C 0.5383(5) 0.2827(4) 0.4521(4) 0.0438(13) Uani 1 1 d . . . . .
C8 C 0.6600(5) 0.3127(5) 0.4501(4) 0.0430(13) Uani 1 1 d . . . . .
C9 C 0.7793(5) 0.3085(5) 0.3497(5) 0.0491(13) Uani 1 1 d . . . . .
H9 H 0.8608 0.3301 0.3451 0.059 Uiso 1 1 calc R U . . .
C10 C 0.7791(5) 0.2741(5) 0.2599(5) 0.0488(13) Uani 1 1 d . . . . .
C11 C 0.6559(6) 0.2449(5) 0.2649(5) 0.0485(13) Uani 1 1 d . . . . .
C12 C 0.5374(5) 0.2483(4) 0.3618(4) 0.0470(13) Uani 1 1 d . . . . .
H12 H 0.4563 0.2269 0.3654 0.056 Uiso 1 1 calc R U . . .
C13 C 0.4595(6) 0.4044(6) 0.9245(5) 0.0607(15) Uani 1 1 d . . . . .
H13A H 0.5552 0.4138 0.9096 0.091 Uiso 1 1 calc R U . . .
H13B H 0.4474 0.3283 0.9998 0.091 Uiso 1 1 calc R U . . .
H13C H 0.3815 0.4888 0.9304 0.091 Uiso 1 1 calc R U . . .
C14 C 0.9074(6) 0.2685(6) 0.1562(5) 0.0696(16) Uani 1 1 d . . . . .
H14A H 0.8728 0.3291 0.0804 0.104 Uiso 1 1 calc R U . . .
H14B H 0.9541 0.1749 0.1570 0.104 Uiso 1 1 calc R U . . .
H14C H 0.9787 0.2980 0.1638 0.104 Uiso 1 1 calc R U . . .
C15 C 0.2957(5) 0.2605(5) 0.5541(4) 0.0445(13) Uani 1 1 d . . . . .
C16 C 0.1920(5) 0.3613(5) 0.4878(4) 0.0504(13) Uani 1 1 d . . . . .
H16 H 0.2034 0.4481 0.4391 0.060 Uiso 1 1 calc R U . . .
C17 C 0.0695(6) 0.3349(6) 0.4926(5) 0.0588(15) Uani 1 1 d . . . . .
H17 H -0.0018 0.4029 0.4453 0.071 Uiso 1 1 calc R U . . .
C18 C 0.0525(6) 0.2101(6) 0.5660(5) 0.0605(15) Uani 1 1 d . . . . .
H18 H -0.0322 0.1928 0.5712 0.073 Uiso 1 1 calc R U . . .
C19 C 0.1575(6) 0.1100(6) 0.6319(5) 0.0619(15) Uani 1 1 d . . . . .
H19 H 0.1454 0.0237 0.6821 0.074 Uiso 1 1 calc R U . . .
C20 C 0.2808(5) 0.1348(5) 0.6254(5) 0.0517(14) Uani 1 1 d . . . . .
H20 H 0.3543 0.0654 0.6698 0.062 Uiso 1 1 calc R U . . .
O1 O 0.1369(4) 0.4072(4) 0.1557(3) 0.0712(11) Uani 1 1 d . . . . .
O2 O 0.0479(5) 0.6082(5) 0.1653(4) 0.0820(13) Uani 1 1 d . . . . .
O3 O 0.2611(5) 0.4764(4) 0.2064(4) 0.0830(13) Uani 1 1 d . . . . .
N5 N 0.1497(6) 0.4968(6) 0.1757(4) 0.0597(12) Uani 1 1 d . . . . .
O4 O 0.1606(5) 0.8207(4) 0.0399(4) 0.0742(12) Uani 1 1 d D . . . .
H4O H 0.141(7) 0.753(4) 0.096(4) 0.111 Uiso 1 1 d D U . . .
C21 C 0.1568(7) 0.9170(6) 0.0811(5) 0.0717(17) Uani 1 1 d . . . . .
H21A H 0.2021 0.8693 0.1532 0.086 Uiso 1 1 calc R U . . .
H21B H 0.0539 0.9720 0.1032 0.086 Uiso 1 1 calc R U . . .
C22 C 0.2392(7) 1.0075(6) -0.0168(6) 0.085(2) Uani 1 1 d . . . . .
H22A H 0.3428 0.9535 -0.0336 0.128 Uiso 1 1 calc R U . . .
H22B H 0.2312 1.0789 0.0083 0.128 Uiso 1 1 calc R U . . .
H22C H 0.1980 1.0495 -0.0896 0.128 Uiso 1 1 calc R U . . .
O5 O 0.3795(4) 0.1621(4) 0.2267(4) 0.0729(11) Uani 1 1 d D U . . .
H5O H 0.323(6) 0.243(2) 0.210(6) 0.109 Uiso 1 1 d D U . . .
C23 C 0.3288(7) 0.0700(7) 0.2261(7) 0.073(2) Uani 0.889(10) 1 d . U P A 1
H23A H 0.4132 -0.0116 0.2184 0.087 Uiso 0.889(10) 1 calc R U P A 1
H23B H 0.2831 0.1118 0.1549 0.087 Uiso 0.889(10) 1 calc R U P A 1
C24 C 0.2199(9) 0.0269(7) 0.3363(10) 0.082(3) Uani 0.889(10) 1 d . U P A 1
H24A H 0.1301 0.1049 0.3385 0.123 Uiso 0.889(10) 1 calc R U P A 1
H24B H 0.2610 -0.0066 0.4076 0.123 Uiso 0.889(10) 1 calc R U P A 1
H24C H 0.1968 -0.0460 0.3352 0.123 Uiso 0.889(10) 1 calc R U P A 1
C23' C 0.314(5) 0.077(5) 0.332(3) 0.074(14) Uani 0.111(10) 1 d D U P A 2
H23C H 0.2981 0.1070 0.3990 0.089 Uiso 0.111(10) 1 calc R U P A 2
H23D H 0.3840 -0.0167 0.3510 0.089 Uiso 0.111(10) 1 calc R U P A 2
C24' C 0.168(6) 0.073(8) 0.332(10) 0.082(3) Uani 0.111(10) 1 d D U P A 2
H24D H 0.0911 0.1598 0.3323 0.123 Uiso 0.111(10) 1 calc R U P A 2
H24E H 0.1430 -0.0016 0.4030 0.123 Uiso 0.111(10) 1 calc R U P A 2
H24F H 0.1769 0.0583 0.2591 0.123 Uiso 0.111(10) 1 calc R U P A 2

loop_
_atom_site_aniso_label
_atom_site_aniso_U_11
_atom_site_aniso_U_22
_atom_site_aniso_U_33
_atom_site_aniso_U_23
_atom_site_aniso_U_13
_atom_site_aniso_U_12
N1 0.041(3) 0.045(2) 0.050(3) -0.020(2) -0.015(2) -0.012(2)
N2 0.041(3) 0.045(3) 0.051(3) -0.018(2) -0.013(2) -0.010(2)
N3 0.048(3) 0.061(3) 0.056(3) -0.029(2) -0.008(3) -0.016(2)
N4 0.056(3) 0.061(3) 0.057(3) -0.029(3) -0.014(2) -0.013(3)
C1 0.037(3) 0.036(3) 0.050(3) -0.013(2) -0.016(3) -0.007(2)
C2 0.035(3) 0.046(3) 0.059(4) -0.018(3) -0.010(3) -0.014(2)
C3 0.046(3) 0.046(3) 0.047(3) -0.020(3) -0.013(3) -0.011(3)
C4 0.049(3) 0.046(3) 0.048(3) -0.020(3) -0.019(3) -0.011(3)
C5 0.041(3) 0.043(3) 0.054(4) -0.014(3) -0.013(3) -0.011(2)
C6 0.039(3) 0.043(3) 0.046(3) -0.019(3) -0.012(3) -0.009(2)
C7 0.043(3) 0.041(3) 0.045(3) -0.020(3) -0.008(3) -0.007(2)
C8 0.034(3) 0.042(3) 0.051(3) -0.019(3) -0.015(3) -0.003(2)
C9 0.038(3) 0.047(3) 0.055(4) -0.017(3) -0.011(3) -0.008(2)
C10 0.040(3) 0.050(3) 0.051(3) -0.019(3) -0.010(3) -0.008(3)
C11 0.054(4) 0.036(3) 0.054(4) -0.019(3) -0.020(3) -0.002(3)
C12 0.046(3) 0.039(3) 0.053(4) -0.016(3) -0.017(3) -0.006(2)
C13 0.052(3) 0.069(4) 0.066(4) -0.024(3) -0.016(3) -0.019(3)
C14 0.066(4) 0.076(4) 0.073(4) -0.032(3) -0.011(3) -0.024(3)
C15 0.041(3) 0.048(3) 0.050(3) -0.023(3) -0.009(3) -0.013(3)
C16 0.045(3) 0.048(3) 0.060(3) -0.023(3) -0.013(3) -0.011(3)
C17 0.045(3) 0.059(4) 0.073(4) -0.028(3) -0.017(3) -0.008(3)
C18 0.046(3) 0.062(4) 0.086(4) -0.033(3) -0.015(3) -0.021(3)
C19 0.057(4) 0.053(4) 0.078(4) -0.019(3) -0.023(3) -0.017(3)
C20 0.047(3) 0.053(4) 0.061(4) -0.020(3) -0.020(3) -0.014(3)
O1 0.069(3) 0.078(3) 0.090(3) -0.045(2) -0.019(2) -0.025(2)
O2 0.059(3) 0.076(3) 0.115(4) -0.047(3) -0.010(2) -0.017(3)
O3 0.075(3) 0.099(3) 0.087(3) -0.026(2) -0.028(2) -0.037(2)
N5 0.046(3) 0.073(4) 0.064(3) -0.027(3) -0.007(2) -0.024(3)
O4 0.088(3) 0.070(3) 0.076(3) -0.040(2) 0.003(2) -0.035(2)
C21 0.076(4) 0.064(4) 0.071(4) -0.030(3) -0.009(3) -0.018(3)
C22 0.106(5) 0.076(4) 0.086(5) -0.039(4) -0.003(4) -0.041(4)
O5 0.066(3) 0.064(3) 0.085(3) -0.021(2) -0.018(2) -0.021(2)
C23 0.066(4) 0.073(5) 0.096(5) -0.040(4) -0.024(4) -0.019(4)
C24 0.070(6) 0.045(6) 0.110(5) -0.016(5) -0.025(5) -0.007(4)
C23' 0.060(13) 0.06(2) 0.084(12) -0.020(14) -0.014(10) -0.010(16)
C24' 0.070(6) 0.045(6) 0.110(5) -0.016(5) -0.025(5) -0.007(4)

loop_
_atom_type_symbol
_atom_type_description
_atom_type_scat_dispersion_real
_atom_type_scat_dispersion_imag
_atom_type_scat_source
C C 0.0033 0.0016 'International Tables Vol C Tables 4.2.6.8 and 6.1.1.4'
H H 0.0000 0.0000 'International Tables Vol C Tables 4.2.6.8 and 6.1.1.4'
N N 0.0061 0.0033 'International Tables Vol C Tables 4.2.6.8 and 6.1.1.4'
O O 0.0106 0.0060 'International Tables Vol C Tables 4.2.6.8 and 6.1.1.4'

loop_
_geom_angle_atom_site_label_1
_geom_angle_atom_site_label_2
_geom_angle_atom_site_label_3
_geom_angle
C1 N1 C7 121.4(4)
C1 N1 C15 119.1(4)
C7 N1 C15 119.5(4)
C8 N2 C6 117.8(4)
C3 N3 H3A 120(4)
C3 N3 H3B 117(4)
H3A N3 H3B 119(6)
C11 N4 H4A 118(4)
C11 N4 H4B 123(4)
H4A N4 H4B 119(6)
N1 C1 C2 122.8(4)
N1 C1 C6 117.4(4)
C2 C1 C6 119.8(5)
C1 C2 C3 120.5(5)
C1 C2 H2 119.7
C3 C2 H2 119.7
N3 C3 C2 119.3(5)
N3 C3 C4 120.1(5)
C2 C3 C4 120.5(5)
C5 C4 C3 118.1(4)
C5 C4 C13 122.8(5)
C3 C4 C13 119.1(5)
C4 C5 C6 123.0(5)
C4 C5 H5 118.5
C6 C5 H5 118.5
N2 C6 C5 119.1(5)
N2 C6 C1 122.8(4)
C5 C6 C1 118.0(5)
N1 C7 C12 121.7(5)
N1 C7 C8 117.2(4)
C12 C7 C8 121.1(5)
N2 C8 C7 123.3(5)
N2 C8 C9 119.3(5)
C7 C8 C9 117.4(5)
C10 C9 C8 121.7(5)
C10 C9 H9 119.2
C8 C9 H9 119.2
C9 C10 C11 119.3(5)
C9 C10 C14 120.4(5)
C11 C10 C14 120.2(5)
N4 C11 C12 118.8(5)
N4 C11 C10 120.7(5)
C12 C11 C10 120.4(5)
C7 C12 C11 120.0(5)
C7 C12 H12 120.0
C11 C12 H12 120.0
C4 C13 H13A 109.5
C4 C13 H13B 109.5
H13A C13 H13B 109.5
C4 C13 H13C 109.5
H13A C13 H13C 109.5
H13B C13 H13C 109.5
C10 C14 H14A 109.5
C10 C14 H14B 109.5
H14A C14 H14B 109.5
C10 C14 H14C 109.5
H14A C14 H14C 109.5
H14B C14 H14C 109.5
C20 C15 C16 121.2(5)
C20 C15 N1 119.6(4)
C16 C15 N1 119.2(4)
C15 C16 C17 119.3(5)
C15 C16 H16 120.3
C17 C16 H16 120.3
C18 C17 C16 119.6(5)
C18 C17 H17 120.2
C16 C17 H17 120.2
C17 C18 C19 120.4(5)
C17 C18 H18 119.8
C19 C18 H18 119.8
C18 C19 C20 120.1(5)
C18 C19 H19 119.9
C20 C19 H19 119.9
C15 C20 C19 119.3(5)
C15 C20 H20 120.4
C19 C20 H20 120.4
O3 N5 O1 120.6(5)
O3 N5 O2 119.7(5)
O1 N5 O2 119.7(5)
C21 O4 H4O 113(5)
O4 C21 C22 108.7(5)
O4 C21 H21A 110.0
C22 C21 H21A 110.0
O4 C21 H21B 110.0
C22 C21 H21B 110.0
H21A C21 H21B 108.3
C21 C22 H22A 109.5
C21 C22 H22B 109.5
H22A C22 H22B 109.5
C21 C22 H22C 109.5
H22A C22 H22C 109.5
H22B C22 H22C 109.5
C23 O5 H5O 116(5)
C23' O5 H5O 110(5)
O5 C23 C24 113.2(6)
O5 C23 H23A 108.9
C24 C23 H23A 108.9
O5 C23 H23B 108.9
C24 C23 H23B 108.9
H23A C23 H23B 107.8
C23 C24 H24A 109.5
C23 C24 H24B 109.5
H24A C24 H24B 109.5
C23 C24 H24C 109.5
H24A C24 H24C 109.5
H24B C24 H24C 109.5
O5 C23' C24' 117(5)
O5 C23' H23C 108.1
C24' C23' H23C 108.1
O5 C23' H23D 108.1
C24' C23' H23D 108.1
H23C C23' H23D 107.3
C23' C24' H24D 109.5
C23' C24' H24E 109.5
H24D C24' H24E 109.5
C23' C24' H24F 109.5
H24D C24' H24F 109.5
H24E C24' H24F 109.5

loop_
_geom_bond_atom_site_label_1
_geom_bond_atom_site_label_2
_geom_bond_distance
N1 C1 1.374(6)
N1 C7 1.377(6)
N1 C15 1.449(6)
N2 C8 1.342(6)
N2 C6 1.344(6)
N3 C3 1.344(6)
N3 H3A 0.859(11)
N3 H3B 0.861(11)
N4 C11 1.342(6)
N4 H4A 0.862(11)
N4 H4B 0.860(11)
C1 C2 1.389(6)
C1 C6 1.431(6)
C2 C3 1.394(7)
C2 H2 0.9500
C3 C4 1.442(7)
C4 C5 1.353(7)
C4 C13 1.487(7)
C5 C6 1.421(7)
C5 H5 0.9500
C7 C12 1.380(6)
C7 C8 1.427(7)
C8 C9 1.431(7)
C9 C10 1.370(7)
C9 H9 0.9500
C10 C11 1.421(7)
C10 C14 1.507(7)
C11 C12 1.398(7)
C12 H12 0.9500
C13 H13A 0.9800
C13 H13B 0.9800
C13 H13C 0.9800
C14 H14A 0.9800
C14 H14B 0.9800
C14 H14C 0.9800
C15 C20 1.371(7)
C15 C16 1.372(6)
C16 C17 1.396(7)
C16 H16 0.9500
C17 C18 1.374(7)
C17 H17 0.9500
C18 C19 1.375(7)
C18 H18 0.9500
C19 C20 1.385(7)
C19 H19 0.9500
C20 H20 0.9500
O1 N5 1.243(5)
O2 N5 1.252(5)
O3 N5 1.233(5)
O4 C21 1.418(6)
O4 H4O 0.839(11)
C21 C22 1.490(8)
C21 H21A 0.9900
C21 H21B 0.9900
C22 H22A 0.9800
C22 H22B 0.9800
C22 H22C 0.9800
O5 C23 1.382(7)
O5 C23' 1.405(11)
O5 H5O 0.842(11)
C23 C24 1.490(11)
C23 H23A 0.9900
C23 H23B 0.9900
C24 H24A 0.9800
C24 H24B 0.9800
C24 H24C 0.9800
C23' C24' 1.522(11)
C23' H23C 0.9900
C23' H23D 0.9900
C24' H24D 0.9800
C24' H24E 0.9800
C24' H24F 0.9800
